data_7234753
loop_
_publ_author_name
'Terraneo, Giancarlo'
'Cardellicchio, Cosimo'
'Pigliacelli, Claudia'
'Capozzi, Maria Annunziata M.'

_publ_section_title
;
 Stacked Aryl Groups in P-Resolved Cyclic Phosphonamides as a new
 conformational constrain
;
_journal_name_full CrystEngComm
_journal_paper_doi 10.1039/C9CE01382B
_journal_year 2019
_chemical_absolute_configuration syn
_chemical_formula_moiety 'C35 H28 N O3 P'
_chemical_formula_sum 'C35 H28 N O3 P'
_chemical_formula_weight 541.55
_space_group_crystal_system orthorhombic
_space_group_IT_number 19
_space_group_name_Hall 'P 2ac 2ab'
_space_group_name_H-M_alt 'P 21 21 21'
_symmetry_space_group_name_Hall 'P 2ac 2ab'
_symmetry_space_group_name_H-M 'P 21 21 21'
_atom_sites_solution_hydrogens geom
_audit_creation_method SHELXL-2018/1
_audit_update_record
;
2019-10-11 deposited with the CCDC.    2019-10-23 downloaded from the CCDC.
;
_cell_angle_alpha 90
_cell_angle_beta 90
_cell_angle_gamma 90
_cell_formula_units_Z 4
_cell_length_a 7.7093(5)
_cell_length_b 14.9332(9)
_cell_length_c 23.5619(14)
_cell_measurement_reflns_used 6351
_cell_measurement_temperature 100(2)
_cell_measurement_theta_max 23.93
_cell_measurement_theta_min 2.78
_cell_volume 2712.6(3)
_computing_cell_refinement 'Bruker SAINT'
_computing_data_collection 'Bruker APEX2'
_computing_data_reduction 'Bruker SAINT'
_computing_molecular_graphics 'Bruker SHELXTL'
_computing_publication_material 'Bruker SHELXTL'
_computing_structure_refinement 'SHELXL-97 (Sheldrick, 2008)'
_computing_structure_solution 'SHELXS-97 (Sheldrick, 2008)'
_diffrn_ambient_temperature 100(2)
_diffrn_measured_fraction_theta_full 0.993
_diffrn_measured_fraction_theta_max 0.992
_diffrn_measurement_device_type 'Bruker APEX-II CCD'
_diffrn_measurement_method '\f and \w scans'
_diffrn_radiation_source 'sealed tube'
_diffrn_radiation_type MoK\a
_diffrn_radiation_wavelength 0.71073
_diffrn_reflns_av_R_equivalents 0.0590
_diffrn_reflns_av_unetI/netI 0.0743
_diffrn_reflns_Laue_measured_fraction_full 0.993
_diffrn_reflns_Laue_measured_fraction_max 0.992
_diffrn_reflns_limit_h_max 9
_diffrn_reflns_limit_h_min -11
_diffrn_reflns_limit_k_max 17
_diffrn_reflns_limit_k_min -21
_diffrn_reflns_limit_l_max 33
_diffrn_reflns_limit_l_min -33
_diffrn_reflns_number 33737
_diffrn_reflns_point_group_measured_fraction_full 0.995
_diffrn_reflns_point_group_measured_fraction_max 0.993
_diffrn_reflns_theta_full 25.242
_diffrn_reflns_theta_max 30.616
_diffrn_reflns_theta_min 3.230
_exptl_absorpt_coefficient_mu 0.140
_exptl_absorpt_correction_T_max 0.7461
_exptl_absorpt_correction_T_min 0.6896
_exptl_absorpt_correction_type multi-scan
_exptl_absorpt_process_details 'Bruker (2001). SADABS. Bruker AXS Inc., Madison, Wisconsin, USA.'
_exptl_crystal_colour colourless
_exptl_crystal_density_diffrn 1.326
_exptl_crystal_description table
_exptl_crystal_F_000 1136
_exptl_crystal_size_max 0.35
_exptl_crystal_size_mid 0.32
_exptl_crystal_size_min 0.18
_refine_diff_density_max 0.333
_refine_diff_density_min -0.433
_refine_diff_density_rms 0.057
_refine_ls_abs_structure_details
;
 Flack x determined using 2224 quotients [(I+)-(I-)]/[(I+)+(I-)]
 (Parsons, Flack and Wagner, Acta Cryst. B69 (2013) 249-259).
;
_refine_ls_abs_structure_Flack 0.01(5)
_refine_ls_extinction_method none
_refine_ls_goodness_of_fit_ref 1.025
_refine_ls_hydrogen_treatment constr
_refine_ls_matrix_type full
_refine_ls_number_parameters 362
_refine_ls_number_reflns 8296
_refine_ls_number_restraints 0
_refine_ls_restrained_S_all 1.025
_refine_ls_R_factor_all 0.0738
_refine_ls_R_factor_gt 0.0488
_refine_ls_shift/su_max 0.001
_refine_ls_shift/su_mean 0.000
_refine_ls_structure_factor_coef Fsqd
_refine_ls_weighting_details 'w=1/[\s^2^(Fo^2^)+(0.0455P)^2^+0.0944P] where P=(Fo^2^+2Fc^2^)/3'
_refine_ls_weighting_scheme calc
_refine_ls_wR_factor_gt 0.0920
_refine_ls_wR_factor_ref 0.1011
_reflns_Friedel_coverage 0.786
_reflns_Friedel_fraction_full 0.998
_reflns_Friedel_fraction_max 0.994
_reflns_number_gt 6406
_reflns_number_total 8296
_reflns_threshold_expression 'I > 2\s(I)'
_cod_data_source_file c9ce01382b1.cif
_cod_data_source_block ct2_100k_0m
_cod_database_code 7234753
_shelx_shelxl_version_number 2018/1
_shelx_space_group_comment
;
The symmetry employed for this shelxl refinement is uniquely defined
by the following loop, which should always be used as a source of
symmetry information in preference to the above space-group names.
They are only intended as comments.
;

loop_
_space_group_symop_operation_xyz
'x, y, z'
'x+1/2, -y+1/2, -z'
'-x, y+1/2, -z+1/2'
'-x+1/2, -y, z+1/2'

loop_
_atom_site_label
_atom_site_type_symbol
_atom_site_fract_x
_atom_site_fract_y
_atom_site_fract_z
_atom_site_U_iso_or_equiv
_atom_site_adp_type
_atom_site_occupancy
_atom_site_site_symmetry_order
_atom_site_calc_flag
_atom_site_refinement_flags_posn
_atom_site_refinement_flags_adp
N1 N 0.4734(3) 0.57886(13) 0.67975(8) 0.0142(4) Uani 1 1 d . .
P1 P 0.66847(8) 0.61796(4) 0.68924(3) 0.01575(14) Uani 1 1 d . .
O3 O 0.6674(2) 0.69875(11) 0.73361(7) 0.0189(4) Uani 1 1 d . .
O2 O 0.7983(2) 0.54967(11) 0.70263(7) 0.0211(4) Uani 1 1 d . .
O1 O 0.7041(2) 0.67730(11) 0.63444(7) 0.0184(4) Uani 1 1 d . .
C1 C 0.6181(3) 0.66010(15) 0.58288(10) 0.0163(5) Uani 1 1 d . .
C3 C 0.6395(4) 0.65355(17) 0.48258(11) 0.0241(6) Uani 1 1 d . .
H3 H 0.703532 0.659846 0.449372 0.029 Uiso 1 1 calc R U
C2 C 0.7168(3) 0.66980(16) 0.53335(11) 0.0214(6) Uani 1 1 d . .
H2 H 0.832630 0.686970 0.535190 0.026 Uiso 1 1 calc R U
C4 C 0.4634(3) 0.62721(17) 0.47922(10) 0.0201(5) Uani 1 1 d . .
C5 C 0.3840(4) 0.60685(18) 0.42653(11) 0.0263(6) Uani 1 1 d . .
H5 H 0.447971 0.611902 0.393225 0.032 Uiso 1 1 calc R U
C6 C 0.2154(4) 0.57999(19) 0.42398(11) 0.0286(7) Uani 1 1 d . .
H6 H 0.165812 0.566019 0.389105 0.034 Uiso 1 1 calc R U
C7 C 0.1158(4) 0.57327(18) 0.47384(11) 0.0245(6) Uani 1 1 d . .
H7 H 0.000434 0.555481 0.471643 0.029 Uiso 1 1 calc R U
C8 C 0.1873(3) 0.59265(16) 0.52541(10) 0.0196(5) Uani 1 1 d . .
H8 H 0.119578 0.588302 0.557961 0.023 Uiso 1 1 calc R U
C9 C 0.3640(3) 0.61942(15) 0.53007(9) 0.0161(5) Uani 1 1 d . .
C10 C 0.4462(3) 0.63739(15) 0.58330(10) 0.0149(5) Uani 1 1 d . .
C11 C 0.3544(3) 0.62718(16) 0.64019(9) 0.0136(5) Uani 1 1 d . .
H11 H 0.254306 0.588013 0.633813 0.016 Uiso 1 1 calc R U
C12 C 0.4220(3) 0.48850(15) 0.70183(9) 0.0141(5) Uani 1 1 d . .
H12 H 0.529378 0.455236 0.709056 0.017 Uiso 1 1 calc R U
C13 C 0.3277(4) 0.49701(17) 0.75833(9) 0.0194(5) Uani 1 1 d . .
H13A H 0.223375 0.531127 0.753152 0.029 Uiso 1 1 calc R U
H13B H 0.401351 0.526808 0.785219 0.029 Uiso 1 1 calc R U
H13C H 0.298943 0.438447 0.772262 0.029 Uiso 1 1 calc R U
C14 C 0.5813(3) 0.42671(16) 0.59285(10) 0.0179(5) Uani 1 1 d . .
H14 H 0.650491 0.453849 0.620214 0.021 Uiso 1 1 calc R U
C15 C 0.3213(3) 0.43669(14) 0.65655(9) 0.0143(5) Uani 1 1 d . .
C16 C 0.1483(3) 0.41807(16) 0.66435(10) 0.0173(5) Uani 1 1 d . .
H16 H 0.094829 0.435701 0.697910 0.021 Uiso 1 1 calc R U
C17 C 0.0498(3) 0.37292(17) 0.62279(11) 0.0214(5) Uani 1 1 d . .
H17 H -0.066417 0.360045 0.629517 0.026 Uiso 1 1 calc R U
C18 C 0.1244(3) 0.34825(16) 0.57300(11) 0.0206(6) Uani 1 1 d . .
H18 H 0.058487 0.319248 0.545529 0.025 Uiso 1 1 calc R U
C19 C 0.3031(3) 0.36646(16) 0.56252(10) 0.0187(5) Uani 1 1 d . .
C20 C 0.3819(4) 0.34204(17) 0.51032(11) 0.0240(6) Uani 1 1 d . .
H20 H 0.316549 0.312734 0.482827 0.029 Uiso 1 1 calc R U
C21 C 0.5515(4) 0.36086(17) 0.49994(11) 0.0258(6) Uani 1 1 d . .
H21 H 0.600537 0.345669 0.465193 0.031 Uiso 1 1 calc R U
C22 C 0.6527(4) 0.40323(16) 0.54163(11) 0.0221(6) Uani 1 1 d . .
H22 H 0.768905 0.415447 0.534450 0.027 Uiso 1 1 calc R U
C23 C 0.4030(3) 0.41024(15) 0.60485(10) 0.0148(5) Uani 1 1 d . .
C24 C 0.6185(4) 0.67978(16) 0.79025(10) 0.0205(6) Uani 1 1 d . .
C25 C 0.7188(4) 0.62432(19) 0.82363(11) 0.0273(6) Uani 1 1 d . .
H25 H 0.822450 0.600768 0.810052 0.033 Uiso 1 1 calc R U
C26 C 0.6609(5) 0.60443(18) 0.87819(11) 0.0345(7) Uani 1 1 d . .
H26 H 0.725874 0.566554 0.901193 0.041 Uiso 1 1 calc R U
C27 C 0.5081(5) 0.64033(19) 0.89847(12) 0.0361(8) Uani 1 1 d . .
H27 H 0.469421 0.625802 0.934703 0.043 Uiso 1 1 calc R U
C28 C 0.4126(4) 0.69792(19) 0.86484(12) 0.0322(7) Uani 1 1 d . .
H28 H 0.311530 0.723548 0.878997 0.039 Uiso 1 1 calc R U
C29 C 0.4667(4) 0.71778(17) 0.81000(11) 0.0249(6) Uani 1 1 d . .
H29 H 0.401919 0.755874 0.787059 0.030 Uiso 1 1 calc R U
C30 C 0.2846(3) 0.71469(16) 0.66453(9) 0.0142(5) Uani 1 1 d . .
C31 C 0.1327(3) 0.71288(16) 0.69638(10) 0.0179(5) Uani 1 1 d . .
H31 H 0.073447 0.659144 0.701131 0.022 Uiso 1 1 calc R U
C32 C 0.0683(3) 0.79074(17) 0.72122(11) 0.0219(6) Uani 1 1 d . .
H32 H -0.033502 0.788827 0.742334 0.026 Uiso 1 1 calc R U
C33 C 0.1561(3) 0.87110(16) 0.71448(10) 0.0203(5) Uani 1 1 d . .
H33 H 0.114702 0.922965 0.731628 0.024 Uiso 1 1 calc R U
C34 C 0.3059(3) 0.87357(16) 0.68198(10) 0.0178(5) Uani 1 1 d . .
H34 H 0.364505 0.927451 0.677042 0.021 Uiso 1 1 calc R U
C35 C 0.3689(3) 0.79644(15) 0.65685(10) 0.0152(5) Uani 1 1 d . .
H35 H 0.468465 0.799110 0.634627 0.018 Uiso 1 1 calc R U

loop_
_atom_site_aniso_label
_atom_site_aniso_U_11
_atom_site_aniso_U_22
_atom_site_aniso_U_33
_atom_site_aniso_U_23
_atom_site_aniso_U_13
_atom_site_aniso_U_12
N1 0.0130(10) 0.0139(9) 0.0157(9) 0.0020(8) -0.0024(8) -0.0009(8)
P1 0.0124(3) 0.0158(3) 0.0190(3) 0.0012(3) -0.0022(3) -0.0020(3)
O3 0.0198(9) 0.0177(8) 0.0192(8) 0.0004(6) -0.0036(8) -0.0050(8)
O2 0.0141(9) 0.0210(9) 0.0281(9) 0.0016(7) -0.0038(7) 0.0000(7)
O1 0.0148(9) 0.0196(9) 0.0207(9) 0.0030(7) -0.0001(7) -0.0048(7)
C1 0.0184(13) 0.0137(11) 0.0169(11) 0.0000(9) 0.0022(10) 0.0013(10)
C3 0.0277(16) 0.0237(13) 0.0209(13) 0.0049(10) 0.0127(12) 0.0062(12)
C2 0.0194(14) 0.0168(12) 0.0280(14) 0.0042(11) 0.0075(11) 0.0020(11)
C4 0.0273(14) 0.0158(12) 0.0173(12) 0.0024(10) 0.0035(10) 0.0102(11)
C5 0.0361(17) 0.0277(15) 0.0151(12) 0.0017(11) 0.0031(11) 0.0103(13)
C6 0.0381(17) 0.0310(15) 0.0167(12) -0.0049(11) -0.0076(12) 0.0134(14)
C7 0.0228(14) 0.0263(14) 0.0245(13) -0.0034(11) -0.0071(11) 0.0068(12)
C8 0.0203(13) 0.0208(12) 0.0176(11) -0.0026(9) -0.0023(10) 0.0040(11)
C9 0.0205(13) 0.0129(11) 0.0149(10) 0.0009(9) 0.0002(9) 0.0050(10)
C10 0.0177(12) 0.0115(11) 0.0153(11) 0.0004(9) 0.0024(10) 0.0035(9)
C11 0.0119(11) 0.0158(11) 0.0130(10) 0.0019(9) -0.0017(9) -0.0010(10)
C12 0.0134(12) 0.0139(11) 0.0151(11) 0.0037(9) -0.0008(9) -0.0003(9)
C13 0.0212(14) 0.0214(12) 0.0155(11) 0.0028(9) 0.0000(11) -0.0028(12)
C14 0.0164(12) 0.0149(12) 0.0224(12) 0.0010(10) 0.0000(10) 0.0014(10)
C15 0.0157(12) 0.0112(10) 0.0161(11) 0.0015(8) -0.0020(10) -0.0001(10)
C16 0.0170(13) 0.0162(11) 0.0186(11) 0.0000(9) 0.0022(10) -0.0011(11)
C17 0.0131(13) 0.0215(13) 0.0297(13) -0.0007(11) -0.0004(10) -0.0052(11)
C18 0.0175(13) 0.0178(12) 0.0264(13) -0.0052(10) -0.0063(11) -0.0026(11)
C19 0.0212(13) 0.0150(12) 0.0199(12) -0.0011(9) -0.0012(10) 0.0038(11)
C20 0.0303(16) 0.0204(13) 0.0212(12) -0.0061(10) -0.0019(12) 0.0020(12)
C21 0.0353(16) 0.0236(14) 0.0183(13) -0.0025(10) 0.0087(11) 0.0036(12)
C22 0.0193(13) 0.0190(12) 0.0282(13) 0.0000(10) 0.0072(12) 0.0029(11)
C23 0.0159(12) 0.0111(11) 0.0173(11) 0.0008(9) -0.0002(10) 0.0026(10)
C24 0.0266(14) 0.0175(12) 0.0172(12) -0.0008(10) -0.0051(10) -0.0069(11)
C25 0.0298(15) 0.0259(14) 0.0263(14) -0.0034(12) -0.0119(11) -0.0031(13)
C26 0.056(2) 0.0262(15) 0.0213(13) -0.0008(11) -0.0165(15) -0.0020(16)
C27 0.066(2) 0.0231(15) 0.0195(13) -0.0037(11) 0.0022(15) -0.0067(16)
C28 0.0469(19) 0.0232(14) 0.0264(14) -0.0063(11) 0.0063(14) -0.0020(14)
C29 0.0340(15) 0.0168(12) 0.0239(13) -0.0031(11) -0.0022(13) -0.0043(12)
C30 0.0132(12) 0.0180(12) 0.0113(10) 0.0014(9) -0.0026(9) -0.0001(10)
C31 0.0137(12) 0.0185(12) 0.0217(12) -0.0016(10) 0.0026(10) -0.0036(10)
C32 0.0166(13) 0.0241(14) 0.0251(13) -0.0056(11) 0.0068(11) -0.0001(11)
C33 0.0197(13) 0.0193(12) 0.0217(11) -0.0067(10) 0.0002(11) 0.0022(11)
C34 0.0173(12) 0.0144(11) 0.0215(11) -0.0009(10) -0.0027(10) -0.0013(10)
C35 0.0108(12) 0.0192(12) 0.0157(11) 0.0015(9) -0.0007(9) -0.0009(10)

loop_
_atom_type_symbol
_atom_type_description
_atom_type_scat_dispersion_real
_atom_type_scat_dispersion_imag
_atom_type_scat_source
C C 0.0033 0.0016 'International Tables Vol C Tables 4.2.6.8 and 6.1.1.4'
H H 0.0000 0.0000 'International Tables Vol C Tables 4.2.6.8 and 6.1.1.4'
N N 0.0061 0.0033 'International Tables Vol C Tables 4.2.6.8 and 6.1.1.4'
O O 0.0106 0.0060 'International Tables Vol C Tables 4.2.6.8 and 6.1.1.4'
P P 0.1023 0.0942 'International Tables Vol C Tables 4.2.6.8 and 6.1.1.4'

loop_
_geom_angle_atom_site_label_1
_geom_angle_atom_site_label_2
_geom_angle_atom_site_label_3
_geom_angle
C11 N1 C12 119.30(18)
C11 N1 P1 118.64(15)
C12 N1 P1 121.25(15)
O2 P1 O1 116.45(10)
O2 P1 O3 112.88(10)
O1 P1 O3 96.41(9)
O2 P1 N1 114.29(10)
O1 P1 N1 104.36(10)
O3 P1 N1 110.86(10)
C24 O3 P1 117.89(14)
C1 O1 P1 121.17(15)
C10 C1 C2 123.9(2)
C10 C1 O1 119.7(2)
C2 C1 O1 116.3(2)
C2 C3 C4 121.3(2)
C3 C2 C1 118.5(2)
C3 C4 C5 121.5(2)
C3 C4 C9 119.4(2)
C5 C4 C9 119.1(2)
C6 C5 C4 120.9(2)
C5 C6 C7 120.3(3)
C8 C7 C6 120.5(3)
C7 C8 C9 120.9(2)
C8 C9 C4 118.2(2)
C8 C9 C10 123.0(2)
C4 C9 C10 118.9(2)
C1 C10 C9 118.0(2)
C1 C10 C11 118.8(2)
C9 C10 C11 123.1(2)
N1 C11 C10 108.20(18)
N1 C11 C30 113.33(18)
C10 C11 C30 114.15(19)
N1 C12 C13 110.75(19)
N1 C12 C15 110.32(18)
C13 C12 C15 114.2(2)
C22 C14 C23 121.2(2)
C16 C15 C23 119.1(2)
C16 C15 C12 120.1(2)
C23 C15 C12 120.8(2)
C15 C16 C17 121.8(2)
C18 C17 C16 120.1(2)
C17 C18 C19 120.5(2)
C20 C19 C23 119.7(2)
C20 C19 C18 121.0(2)
C23 C19 C18 119.3(2)
C21 C20 C19 120.9(2)
C20 C21 C22 120.1(2)
C14 C22 C21 120.5(3)
C19 C23 C14 117.6(2)
C19 C23 C15 119.2(2)
C14 C23 C15 123.2(2)
C25 C24 C29 122.0(2)
C25 C24 O3 120.6(2)
C29 C24 O3 117.4(2)
C24 C25 C26 118.3(3)
C27 C26 C25 120.7(3)
C26 C27 C28 119.9(3)
C27 C28 C29 120.4(3)
C24 C29 C28 118.7(3)
C31 C30 C35 118.6(2)
C31 C30 C11 118.9(2)
C35 C30 C11 122.4(2)
C30 C31 C32 120.7(2)
C33 C32 C31 120.0(2)
C34 C33 C32 119.5(2)
C35 C34 C33 120.5(2)
C34 C35 C30 120.6(2)

loop_
_geom_bond_atom_site_label_1
_geom_bond_atom_site_label_2
_geom_bond_distance
N1 C11 1.494(3)
N1 C12 1.499(3)
N1 P1 1.629(2)
P1 O2 1.4634(18)
P1 O1 1.5898(17)
P1 O3 1.5965(17)
O3 C24 1.415(3)
O1 C1 1.408(3)
C1 C10 1.367(3)
C1 C2 1.401(3)
C3 C2 1.358(4)
C3 C4 1.416(4)
C4 C5 1.417(4)
C4 C9 1.427(3)
C5 C6 1.362(4)
C6 C7 1.407(4)
C7 C8 1.365(3)
C8 C9 1.424(4)
C9 C10 1.431(3)
C10 C11 1.523(3)
C11 C30 1.525(3)
C12 C13 1.522(3)
C12 C15 1.530(3)
C14 C22 1.372(3)
C14 C23 1.425(4)
C15 C16 1.375(4)
C15 C23 1.427(3)
C16 C17 1.411(3)
C17 C18 1.358(4)
C18 C19 1.426(4)
C19 C20 1.419(3)
C19 C23 1.419(3)
C20 C21 1.359(4)
C21 C22 1.405(4)
C24 C25 1.379(4)
C24 C29 1.382(4)
C25 C26 1.393(4)
C26 C27 1.379(5)
C27 C28 1.382(4)
C28 C29 1.390(4)
C30 C31 1.391(3)
C30 C35 1.395(3)
C31 C32 1.393(3)
C32 C33 1.387(3)
C33 C34 1.387(3)
C34 C35 1.383(3)
